data_7134969
loop_
_publ_author_name
'Szathm&#xe1;ri, Bal&#xe1;zs'
'Holczbauer, Tam&#xe1;s'
'Balterer, Bence'
'Domj&#xe1;n, Attila'
'Volk, Bal&#xe1;zs'
'Kov&#xe1;cs, Ilona'
'Kelemen, Zsolt'

_publ_section_title
;
 Synthesis and characterization of the first neutral hexacoordinated
 silole complexes.
;
_journal_issue 82
_journal_name_full 'Chemical communications (Cambridge, England)'
_journal_page_first 16042
_journal_page_last 16045
_journal_paper_doi 10.1039/d5cc04234h
_journal_volume 61
_journal_year 2025
_chemical_formula_moiety 'C Cl3 D, C38 H34 O4 Si'
_chemical_formula_sum 'C39 H34 Cl3 D O4 Si'
_chemical_formula_weight 703.11
_space_group_crystal_system monoclinic
_space_group_IT_number 7
_space_group_name_Hall 'P -2yac'
_space_group_name_H-M_alt 'P 1 n 1'
_atom_sites_solution_hydrogens geom
_audit_creation_date 2025-07-15
_audit_creation_method
;
Olex2 1.5
(compiled 2025.07.13 svn.rb7424aed for OlexSys, GUI svn.r7308)
;
_audit_update_record
;
2025-07-15 deposited with the CCDC.	2025-09-09 downloaded from the CCDC.
;
_cell_angle_alpha 90
_cell_angle_beta 102.6550(10)
_cell_angle_gamma 90
_cell_formula_units_Z 4
_cell_length_a 11.05580(10)
_cell_length_b 13.59260(10)
_cell_length_c 23.50010(10)
_cell_measurement_reflns_used 58852
_cell_measurement_temperature 100.00(10)
_cell_measurement_theta_max 75.9090
_cell_measurement_theta_min 3.2620
_cell_volume 3445.73(4)
_computing_cell_refinement 'CrysAlisPro 1.171.43.143a (Rigaku OD, 2024)'
_computing_data_collection 'CrysAlisPro system (CCD 42.58a 64-bit (release 31-05-2022))'
_computing_data_reduction 'CrysAlisPro 1.171.43.143a (Rigaku OD, 2024)'
_computing_molecular_graphics 'Olex2 1.5 (Dolomanov et al., 2009)'
_computing_publication_material 'Olex2 1.5 (Dolomanov et al., 2009)'
_computing_structure_refinement 'SHELXL 2018/3 (Sheldrick, 2015)'
_diffrn_ambient_environment N~2~
_diffrn_ambient_temperature 100.00(10)
_diffrn_detector 'Hybrid Pixel Array Detector'
_diffrn_detector_area_resol_mean 10.0000
_diffrn_detector_type HyPix
_diffrn_measured_fraction_theta_full 0.998
_diffrn_measured_fraction_theta_max 0.977
_diffrn_measurement_details
;
List of Runs (angles in degrees, time in seconds):

  # Type    Start    End  Width  t~exp~   \w     \q     \k     \f   Frames
#--------------------------------------------------------------------------
  1  \w   -122.00 -29.00   0.50    0.05    --  -47.20  -9.00-152.00  186
  2  \w     25.00 120.00   0.50    0.05    --   47.20  77.00-180.00  190
  3  \w     25.00 120.00   0.50    0.05    --   47.20  77.00  30.00  190
  4  \w     25.00 120.00   0.50    0.05    --   47.20  77.00  60.00  190
  5  \w     25.00 120.00   0.50    0.05    --   47.20  77.00 -30.00  190
  6  \w     25.00 120.00   0.50    0.05    --   47.20  77.00-120.00  190
  7  \w     25.00  87.00   0.50    0.05    --   47.20  77.00 -90.00  124
  8  \w     29.00 122.00   0.50    0.05    --   47.20   9.00  21.00  186
  9  \w    -22.00  28.00   0.50    0.05    --  -47.20   9.00  21.00  100
 10  \w   -112.00 -26.00   0.50    0.05    --  -99.00 125.00  30.00  172
 11  \w     32.00 120.00   0.50    0.05    --   47.20  57.00 150.00  176
 12  \w     87.00 178.00   0.50    0.05    --  105.24   9.00  21.00  182
 13  \w     92.00 178.00   0.50    0.05    --  105.24  15.00 -30.00  172
 14  \w    -27.00  30.00   0.50    0.05    --   47.20 -19.00-120.00  114
 15  \w    -26.00  28.00   0.50    0.05    --   47.20  -9.00-152.00  108
 16  \w     33.00  75.00   0.50    0.05    --  105.24 -61.00-150.00   84
 17  \w     33.00  75.00   0.50    0.05    --  105.24 -61.00 -30.00   84
 18  \w     33.00  75.00   0.50    0.05    --  105.24 -61.00   0.00   84
 19  \w     33.00  75.00   0.50    0.05    --  105.24 -61.00  30.00   84
 20  \w     33.00  75.00   0.50    0.05    --  105.24 -61.00  60.00   84
 21  \w     19.00  95.00   0.50    0.05    --   47.20-125.00 120.00  152
 22  \w     33.00 112.00   0.50    0.05    --  105.24-125.00 150.00  158
 23  \w     33.00 105.00   0.50    0.05    --  105.24 -95.00 150.00  144
 24  \w     33.00 105.00   0.50    0.05    --  105.24 -95.00  60.00  144
 25  \w     33.00 105.00   0.50    0.05    --  105.24 -95.00 -60.00  144
 26  \w     33.00 105.00   0.50    0.05    --  105.24 -95.00-120.00  144
 27  \w     33.00 105.00   0.50    0.05    --  105.24 -95.00-180.00  144
 28  \w     19.00  95.00   0.50    0.05    --   47.20-125.00 -60.00  152
 29  \w   -172.00 -76.00   0.50    0.05    --  -99.00 -77.00-180.00  192
 30  \w   -172.00 -76.00   0.50    0.05    --  -99.00 -77.00 -90.00  192
 31  \w   -172.00 -76.00   0.50    0.05    --  -99.00 -77.00  60.00  192
 32  \w   -172.00 -76.00   0.50    0.05    --  -99.00 -77.00 150.00  192
 33  \w   -172.00 -76.00   0.50    0.05    --  -99.00 -77.00  90.00  192
 34  \w   -172.00 -76.00   0.50    0.05    --  -99.00 -77.00  30.00  192
 35  \w   -172.00 -82.00   0.50    0.05    --  -99.00 -61.00  90.00  180
 36  \w   -172.00 -82.00   0.50    0.05    --  -99.00 -61.00 120.00  180
 37  \w   -172.00 -76.00   0.50    0.05    --  -99.00 -77.00   0.00  192
 38  \w   -174.00 -85.00   0.50    0.05    --  -99.00 -15.00 -60.00  178
 39  \w   -172.00 -76.00   0.50    0.05    --  -99.00 -77.00-150.00  192
 40  \w   -172.00 -76.00   0.50    0.05    --  -99.00 -77.00-120.00  192
 41  \w   -174.00 -81.00   0.50    0.05    --  -99.00  -9.00-152.00  186
 42  \w   -172.00 -82.00   0.50    0.05    --  -99.00 -61.00 -60.00  180
 43  \w   -174.00 -85.00   0.50    0.05    --  -99.00 -15.00 120.00  178
;
_diffrn_measurement_device 'four-circle diffractometer'
_diffrn_measurement_device_type 'XtaLAB Synergy R, HyPix'
_diffrn_measurement_method '\w scans'
_diffrn_orient_matrix_type 'CrysAlisPro convention (1999,Acta A55,543-557)'
_diffrn_orient_matrix_UB_11 -0.1071931000
_diffrn_orient_matrix_UB_12 -0.0055364000
_diffrn_orient_matrix_UB_13 -0.0542583000
_diffrn_orient_matrix_UB_21 -0.0942555000
_diffrn_orient_matrix_UB_22 0.0121366000
_diffrn_orient_matrix_UB_23 0.0390331000
_diffrn_orient_matrix_UB_31 0.0049789000
_diffrn_orient_matrix_UB_32 0.1125450000
_diffrn_orient_matrix_UB_33 -0.0068184000
_diffrn_radiation_monochromator mirror
_diffrn_radiation_probe x-ray
_diffrn_radiation_type 'Cu K\a'
_diffrn_radiation_wavelength 1.54184
_diffrn_reflns_av_R_equivalents 0.0410
_diffrn_reflns_av_unetI/netI 0.0209
_diffrn_reflns_Laue_measured_fraction_full 0.998
_diffrn_reflns_Laue_measured_fraction_max 0.977
_diffrn_reflns_limit_h_max 13
_diffrn_reflns_limit_h_min -13
_diffrn_reflns_limit_k_max 16
_diffrn_reflns_limit_k_min -14
_diffrn_reflns_limit_l_max 29
_diffrn_reflns_limit_l_min -28
_diffrn_reflns_number 81206
_diffrn_reflns_point_group_measured_fraction_full 0.990
_diffrn_reflns_point_group_measured_fraction_max 0.951
_diffrn_reflns_theta_full 67.684
_diffrn_reflns_theta_max 76.440
_diffrn_reflns_theta_min 1.927
_diffrn_source 'Rotating-anode X-ray tube'
_diffrn_source_type 'PhotonJet R (Cu) X-ray Source'
_exptl_absorpt_coefficient_mu 3.069
_exptl_absorpt_correction_T_max 1.000
_exptl_absorpt_correction_T_min 0.366
_exptl_absorpt_correction_type gaussian
_exptl_absorpt_process_details
;
CrysAlisPro 1.171.43.143a (Rigaku Oxford Diffraction, 2024)
Numerical absorption correction based on gaussian integration over
a multifaceted crystal model
Empirical absorption correction using spherical harmonics,
implemented in SCALE3 ABSPACK scaling algorithm.
;
_exptl_crystal_colour colourless
_exptl_crystal_colour_primary colourless
_exptl_crystal_density_diffrn 1.355
_exptl_crystal_description irregular
_exptl_crystal_F_000 1464
_exptl_crystal_size_max 0.354
_exptl_crystal_size_mid 0.329
_exptl_crystal_size_min 0.2
_refine_diff_density_max 0.561
_refine_diff_density_min -0.374
_refine_diff_density_rms 0.048
_refine_ls_abs_structure_details
;
 Flack x determined using 6320 quotients [(I+)-(I-)]/[(I+)+(I-)]
 (Parsons, Flack and Wagner, Acta Cryst. B69 (2013) 249-259).
;
_refine_ls_abs_structure_Flack 0.003(10)
_refine_ls_extinction_method none
_refine_ls_goodness_of_fit_ref 1.066
_refine_ls_hydrogen_treatment constr
_refine_ls_matrix_type full
_refine_ls_number_parameters 894
_refine_ls_number_reflns 13750
_refine_ls_number_restraints 6
_refine_ls_restrained_S_all 1.081
_refine_ls_R_factor_all 0.0414
_refine_ls_R_factor_gt 0.0405
_refine_ls_shift/su_max 0.001
_refine_ls_shift/su_mean 0.000
_refine_ls_structure_factor_coef Fsqd
_refine_ls_weighting_details 'w=1/[\s^2^(Fo^2^)+(0.0808P)^2^+0.7716P] where P=(Fo^2^+2Fc^2^)/3'
_refine_ls_weighting_scheme calc
_refine_ls_wR_factor_gt 0.1107
_refine_ls_wR_factor_ref 0.1117
_reflns_Friedel_coverage 0.944
_reflns_Friedel_fraction_full 0.982
_reflns_Friedel_fraction_max 0.925
_reflns_number_gt 13357
_reflns_number_total 13750
_reflns_threshold_expression 'I > 2\s(I)'
_cod_data_source_file d5cc04234h3.cif
_cod_data_source_block sb225kr2_auto
_cod_depositor_comments 'Adding full bibliography for 7134962--7134969.cif.'
_cod_database_code 7134969
_shelx_shelxl_version_number 2018/3
_chemical_oxdiff_formula C38H34O4Si1
_shelx_space_group_comment
;
The symmetry employed for this shelxl refinement is uniquely defined
by the following loop, which should always be used as a source of
symmetry information in preference to the above space-group names.
They are only intended as comments.
;
_cell_oxdiff_angle_alpha 90.0440(9)
_cell_oxdiff_angle_beta 102.6596(9)
_cell_oxdiff_angle_gamma 90.0244(9)
_cell_oxdiff_length_a 11.05505(12)
_cell_oxdiff_length_b 13.59327(16)
_cell_oxdiff_length_c 23.5009(2)
_cell_oxdiff_measurement_reflns_used 58852
_cell_oxdiff_volume 3445.73(7)
_olex2_refinement_description
;
1. Twinned data refinement
 Scales: 0.609(11)
 0.391(11)
2. Fixed Uiso
 At 1.2 times of:
  All C(H) groups, All C(H,H) groups
 At 1.5 times of:
  All C(H,H,H) groups
3. Restrained distances
 Cl5A-C78 \\sim Cl5B-C78
 with sigma of 0.02
 Cl4A-C78 \\sim Cl4B-C78
 with sigma of 0.02
 Cl3A-C77 \\sim Cl3B-C77
 with sigma of 0.02
 Cl1A-C77 \\sim Cl1B-C77
 with sigma of 0.02
4. Others
 Sof(D78A)=Sof(Cl4B)=Sof(Cl5B)=1-FVAR(1)
 Sof(D78)=Sof(Cl4A)=Sof(Cl5A)=FVAR(1)
 Sof(D77A)=Sof(Cl1B)=Sof(Cl3B)=1-FVAR(2)
 Sof(D77)=Sof(Cl1A)=Sof(Cl3A)=FVAR(2)
5.a Ternary CH refined with riding coordinates:
 C77(D77), C77(D77A), C78(D78), C78(D78A)
5.b Aromatic/amide H refined with riding coordinates:
 C6(H6), C11(H11), C16(H16), C17(H17), C18(H18), C19(H19), C20(H20), C22(H22),
 C23(H23), C24(H24), C25(H25), C26(H26), C28(H28), C29(H29), C30(H30), C31(H31),
  C32(H32), C34(H34), C35(H35), C36(H36), C37(H37), C38(H38), C44(H44),
 C50(H50), C54(H54), C55(H55), C56(H56), C57(H57), C58(H58), C60(H60), C61(H61),
  C62(H62), C63(H63), C64(H64), C66(H66), C67(H67), C68(H68), C69(H69),
 C70(H70), C72(H72), C73(H73), C74(H74), C75(H75), C76(H76)
5.c Idealised Me refined as rotating group:
 C8(H8A,H8B,H8C), C9(H9A,H9B,H9C), C13(H13A,H13B,H13C), C14(H14A,H14B,H14C),
 C46(H46A,H46B,H46C), C47(H47A,H47B,H47C), C48(H48A,H48B,H48C), C52(H52A,H52B,
 H52C)
;
_ins_header
;
TITL SB225Kr2_auto in Pn 
REM Pn (#7 in standard setting)
CELL 1.54184  11.055795  13.592558  23.500131  90.0000 102.6548  90.0000
ZERR    5.00   0.000055   0.000077   0.000123   0.0000   0.0005   0.0000
LATT -1
SYMM  x+1/2,-y, z+1/2 
SFAC C H O Si
UNIT 190.00 170.00 20.00 5.00
REM  CrysAlisPro recorded range (K): Min=99.9; max=100.1; aver:100.0
TEMP -173
SIZE 0.20 0.33 0.35
TREF
HKLF 4
END
;
_olex2_submission_special_instructions 'No special instructions were received'
_oxdiff_exptl_absorpt_empirical_details
;
Empirical correction (ABSPACK) includes:
- Absorption correction using spherical harmonics
- Frame scaling
;
_oxdiff_exptl_absorpt_empirical_full_max 1.868
_oxdiff_exptl_absorpt_empirical_full_min 0.566

loop_
_space_group_symop_operation_xyz
'x, y, z'
'x+1/2, -y, z+1/2'

loop_
_atom_site_label
_atom_site_type_symbol
_atom_site_fract_x
_atom_site_fract_y
_atom_site_fract_z
_atom_site_U_iso_or_equiv
_atom_site_adp_type
_atom_site_occupancy
_atom_site_site_symmetry_order
_atom_site_calc_flag
_atom_site_refinement_flags_posn
_atom_site_refinement_flags_adp
_atom_site_refinement_flags_occupancy
_atom_site_disorder_assembly
_atom_site_disorder_group
Cl2 Cl 0.51286(10) 0.79363(9) 0.33140(5) 0.0531(3) Uani 1 1 d . . . . .
C77 C 0.4696(4) 0.9145(4) 0.30499(19) 0.0530(12) Uani 1 1 d D . . . .
D77 D 0.508433 0.962790 0.335695 0.064 Uiso 0.63(2) 1 calc R U P A 1
D77A D 0.491056 0.963559 0.337341 0.064 Uiso 0.37(2) 1 calc R U P A 2
Cl1A Cl 0.3113(5) 0.9299(5) 0.2912(3) 0.0839(19) Uani 0.63(2) 1 d D . P A 1
Cl3A Cl 0.5250(4) 0.9397(3) 0.24046(19) 0.0441(10) Uani 0.63(2) 1 d D . P A 1
Cl1B Cl 0.2971(9) 0.9020(15) 0.2805(4) 0.105(4) Uani 0.37(2) 1 d D . P A 2
Cl3B Cl 0.5337(11) 0.9436(8) 0.2528(9) 0.102(4) Uani 0.37(2) 1 d D . P A 2
Cl5 Cl 0.49862(9) 0.71460(7) 0.66490(4) 0.0402(2) Uani 1 1 d . . . . .
C78 C 0.5957(4) 0.6117(3) 0.68273(19) 0.0475(10) Uani 1 1 d D . . . .
D78 D 0.613960 0.586233 0.645568 0.057 Uiso 0.595(16) 1 calc R U P B 1
D78A D 0.604494 0.574861 0.647007 0.057 Uiso 0.405(16) 1 calc R U P B 2
Cl4A Cl 0.5311(3) 0.5172(3) 0.71379(15) 0.0494(10) Uani 0.595(16) 1 d D . P B 1
Cl5A Cl 0.7404(3) 0.6480(3) 0.72865(16) 0.0329(8) Uani 0.595(16) 1 d D . P B 1
Cl4B Cl 0.4960(14) 0.5378(9) 0.7276(8) 0.143(6) Uani 0.405(16) 1 d D . P B 2
Cl5B Cl 0.7271(8) 0.6277(11) 0.7264(3) 0.092(3) Uani 0.405(16) 1 d D . P B 2
Si1 Si 0.71969(7) 0.49340(6) 0.39109(3) 0.01632(17) Uani 1 1 d . . . . .
O1 O 0.88695(19) 0.47880(16) 0.39420(10) 0.0204(4) Uani 1 1 d . . . . .
O2 O 0.73658(19) 0.62804(15) 0.39428(9) 0.0195(4) Uani 1 1 d . . . . .
O3 O 0.7103(2) 0.50924(16) 0.31264(9) 0.0199(4) Uani 1 1 d . . . . .
O4 O 0.5546(2) 0.51714(16) 0.38228(10) 0.0210(4) Uani 1 1 d . . . . .
C1 C 0.7416(3) 0.4787(2) 0.47466(13) 0.0173(6) Uani 1 1 d . . . . .
C2 C 0.7456(3) 0.3827(2) 0.48933(12) 0.0187(6) Uani 1 1 d . . . . .
C3 C 0.7163(3) 0.3112(2) 0.43922(13) 0.0182(6) Uani 1 1 d . . . . .
C4 C 0.6987(3) 0.3528(2) 0.38558(13) 0.0175(6) Uani 1 1 d . . . . .
C5 C 0.9738(3) 0.5391(2) 0.41617(13) 0.0211(6) Uani 1 1 d . . . . .
C6 C 0.9534(3) 0.6355(2) 0.43042(14) 0.0235(6) Uani 1 1 d . . . . .
H6 H 1.021130 0.674165 0.450385 0.028 Uiso 1 1 calc R U . . .
C7 C 0.8363(3) 0.6768(2) 0.41616(12) 0.0199(6) Uani 1 1 d . . . . .
C8 C 1.1027(3) 0.4988(3) 0.42483(19) 0.0330(8) Uani 1 1 d . . . . .
H8A H 1.117857 0.452830 0.457774 0.049 Uiso 1 1 calc R U . . .
H8B H 1.162552 0.552891 0.432936 0.049 Uiso 1 1 calc R U . . .
H8C H 1.111966 0.464183 0.389439 0.049 Uiso 1 1 calc R U . . .
C9 C 0.8179(3) 0.7849(2) 0.42413(16) 0.0288(7) Uani 1 1 d . . . . .
H9A H 0.787555 0.815768 0.385975 0.043 Uiso 1 1 calc R U . . .
H9B H 0.897036 0.814952 0.443212 0.043 Uiso 1 1 calc R U . . .
H9C H 0.757266 0.794668 0.448391 0.043 Uiso 1 1 calc R U . . .
C10 C 0.6147(3) 0.5198(2) 0.27132(14) 0.0207(6) Uani 1 1 d . . . . .
C11 C 0.4951(3) 0.5291(3) 0.27983(14) 0.0268(7) Uani 1 1 d . . . . .
H11 H 0.428155 0.536679 0.247014 0.032 Uiso 1 1 calc R U . . .
C12 C 0.4711(3) 0.5277(2) 0.33563(14) 0.0225(6) Uani 1 1 d . . . . .
C13 C 0.6388(3) 0.5205(3) 0.21086(14) 0.0273(7) Uani 1 1 d . . . . .
H13A H 0.714292 0.558277 0.210776 0.041 Uiso 1 1 calc R U . . .
H13B H 0.568485 0.550911 0.183928 0.041 Uiso 1 1 calc R U . . .
H13C H 0.649452 0.452834 0.198441 0.041 Uiso 1 1 calc R U . . .
C14 C 0.3420(3) 0.5385(3) 0.34466(18) 0.0367(9) Uani 1 1 d . . . . .
H14A H 0.312867 0.474889 0.356097 0.055 Uiso 1 1 calc R U . . .
H14B H 0.287207 0.560683 0.308328 0.055 Uiso 1 1 calc R U . . .
H14C H 0.341256 0.586892 0.375479 0.055 Uiso 1 1 calc R U . . .
C15 C 0.7598(3) 0.5597(2) 0.51767(13) 0.0191(6) Uani 1 1 d . . . . .
C16 C 0.6695(3) 0.6323(2) 0.51353(14) 0.0228(6) Uani 1 1 d . . . . .
H16 H 0.596923 0.628314 0.483247 0.027 Uiso 1 1 calc R U . . .
C17 C 0.6827(3) 0.7109(2) 0.55271(15) 0.0281(7) Uani 1 1 d . . . . .
H17 H 0.619692 0.759484 0.549075 0.034 Uiso 1 1 calc R U . . .
C18 C 0.7888(3) 0.7176(3) 0.59710(15) 0.0297(7) Uani 1 1 d . . . . .
H18 H 0.798304 0.770650 0.624011 0.036 Uiso 1 1 calc R U . . .
C19 C 0.8802(3) 0.6469(2) 0.60198(15) 0.0265(7) Uani 1 1 d . . . . .
H19 H 0.952766 0.651766 0.632184 0.032 Uiso 1 1 calc R U . . .
C20 C 0.8668(3) 0.5684(2) 0.56295(14) 0.0219(6) Uani 1 1 d . . . . .
H20 H 0.930341 0.520282 0.566842 0.026 Uiso 1 1 calc R U . . .
C21 C 0.7826(3) 0.3461(2) 0.55040(13) 0.0197(6) Uani 1 1 d . . . . .
C22 C 0.7192(3) 0.3749(2) 0.59324(13) 0.0236(6) Uani 1 1 d . . . . .
H22 H 0.647724 0.415401 0.582999 0.028 Uiso 1 1 calc R U . . .
C23 C 0.7608(4) 0.3441(3) 0.65091(15) 0.0328(8) Uani 1 1 d . . . . .
H23 H 0.717804 0.364170 0.679772 0.039 Uiso 1 1 calc R U . . .
C24 C 0.8637(4) 0.2848(3) 0.66621(15) 0.0373(9) Uani 1 1 d . . . . .
H24 H 0.891575 0.264382 0.705564 0.045 Uiso 1 1 calc R U . . .
C25 C 0.9269(4) 0.2548(3) 0.62411(16) 0.0339(8) Uani 1 1 d . . . . .
H25 H 0.997712 0.213504 0.634511 0.041 Uiso 1 1 calc R U . . .
C26 C 0.8855(3) 0.2858(2) 0.56638(15) 0.0259(7) Uani 1 1 d . . . . .
H26 H 0.928576 0.265226 0.537652 0.031 Uiso 1 1 calc R U . . .
C27 C 0.6963(3) 0.2049(2) 0.44896(13) 0.0186(6) Uani 1 1 d . . . . .
C28 C 0.6224(3) 0.1736(2) 0.48712(13) 0.0204(6) Uani 1 1 d . . . . .
H28 H 0.594045 0.220673 0.511095 0.024 Uiso 1 1 calc R U . . .
C29 C 0.5900(3) 0.0760(3) 0.49060(15) 0.0246(7) Uani 1 1 d . . . . .
H29 H 0.538175 0.057042 0.516029 0.029 Uiso 1 1 calc R U . . .
C30 C 0.6330(3) 0.0056(2) 0.45703(15) 0.0257(7) Uani 1 1 d . . . . .
H30 H 0.608615 -0.061212 0.458366 0.031 Uiso 1 1 calc R U . . .
C31 C 0.7127(3) 0.0343(3) 0.42115(15) 0.0276(7) Uani 1 1 d . . . . .
H31 H 0.745883 -0.013750 0.399442 0.033 Uiso 1 1 calc R U . . .
C32 C 0.7432(3) 0.1323(2) 0.41732(14) 0.0233(6) Uani 1 1 d . . . . .
H32 H 0.797000 0.150783 0.392714 0.028 Uiso 1 1 calc R U . . .
C33 C 0.6543(3) 0.2978(2) 0.33034(13) 0.0189(6) Uani 1 1 d . . . . .
C34 C 0.5391(3) 0.2514(2) 0.31870(14) 0.0244(6) Uani 1 1 d . . . . .
H34 H 0.489047 0.254100 0.346752 0.029 Uiso 1 1 calc R U . . .
C35 C 0.4963(4) 0.2011(3) 0.26639(15) 0.0318(8) Uani 1 1 d . . . . .
H35 H 0.417103 0.170657 0.258918 0.038 Uiso 1 1 calc R U . . .
C36 C 0.5687(4) 0.1955(3) 0.22539(15) 0.0333(8) Uani 1 1 d . . . . .
H36 H 0.539980 0.160368 0.190056 0.040 Uiso 1 1 calc R U . . .
C37 C 0.6833(3) 0.2414(2) 0.23627(14) 0.0271(7) Uani 1 1 d . . . . .
H37 H 0.733463 0.237410 0.208292 0.033 Uiso 1 1 calc R U . . .
C38 C 0.7256(3) 0.2934(2) 0.28784(14) 0.0232(6) Uani 1 1 d . . . . .
H38 H 0.803343 0.326040 0.294301 0.028 Uiso 1 1 calc R U . . .
Si2 Si 0.28020(7) 0.01331(6) 0.60849(3) 0.01591(17) Uani 1 1 d . . . . .
O5 O 0.11292(19) 0.02644(16) 0.60608(9) 0.0201(4) Uani 1 1 d . . . . .
O6 O 0.26491(19) -0.12150(15) 0.60536(9) 0.0194(4) Uani 1 1 d . . . . .
O7 O 0.29135(19) -0.00202(16) 0.68711(9) 0.0197(4) Uani 1 1 d . . . . .
O8 O 0.44583(19) -0.00898(16) 0.61681(9) 0.0204(4) Uani 1 1 d . . . . .
C39 C 0.2558(3) 0.0281(2) 0.52484(13) 0.0180(6) Uani 1 1 d . . . . .
C40 C 0.2487(3) 0.1247(2) 0.51071(13) 0.0167(5) Uani 1 1 d . . . . .
C41 C 0.2813(3) 0.1954(2) 0.56086(12) 0.0182(6) Uani 1 1 d . . . . .
C42 C 0.3006(3) 0.1538(2) 0.61424(12) 0.0174(6) Uani 1 1 d . . . . .
C43 C 0.0264(3) -0.0335(2) 0.58258(13) 0.0202(6) Uani 1 1 d . . . . .
C44 C 0.0492(3) -0.1302(2) 0.56827(13) 0.0227(6) Uani 1 1 d . . . . .
H44 H -0.017911 -0.169482 0.548346 0.027 Uiso 1 1 calc R U . . .
C45 C 0.1675(3) -0.1710(2) 0.58234(13) 0.0203(6) Uani 1 1 d . . . . .
C46 C -0.1018(3) 0.0057(3) 0.57268(17) 0.0307(8) Uani 1 1 d . . . . .
H46A H -0.116671 0.032410 0.609273 0.046 Uiso 1 1 calc R U . . .
H46B H -0.161014 -0.047405 0.558965 0.046 Uiso 1 1 calc R U . . .
H46C H -0.112443 0.057920 0.543256 0.046 Uiso 1 1 calc R U . . .
C47 C 0.1871(3) -0.2773(2) 0.57263(15) 0.0269(7) Uani 1 1 d . . . . .
H47A H 0.229120 -0.285079 0.540254 0.040 Uiso 1 1 calc R U . . .
H47B H 0.106807 -0.310960 0.563160 0.040 Uiso 1 1 calc R U . . .
H47C H 0.238345 -0.306045 0.608082 0.040 Uiso 1 1 calc R U . . .
C48 C 0.3629(3) -0.0216(3) 0.78845(14) 0.0256(7) Uani 1 1 d . . . . .
H48A H 0.338751 0.044288 0.798801 0.038 Uiso 1 1 calc R U . . .
H48B H 0.438515 -0.041994 0.816135 0.038 Uiso 1 1 calc R U . . .
H48C H 0.296092 -0.068205 0.789898 0.038 Uiso 1 1 calc R U . . .
C49 C 0.3865(3) -0.0197(2) 0.72817(13) 0.0195(6) Uani 1 1 d . . . . .
C50 C 0.5045(3) -0.0349(3) 0.71816(14) 0.0252(7) Uani 1 1 d . . . . .
H50 H 0.570180 -0.050985 0.750177 0.030 Uiso 1 1 calc R U . . .
C51 C 0.5292(3) -0.0273(2) 0.66331(14) 0.0213(6) Uani 1 1 d . . . . .
C52 C 0.6566(3) -0.0395(3) 0.65277(16) 0.0321(8) Uani 1 1 d . . . . .
H52A H 0.652892 -0.079664 0.617778 0.048 Uiso 1 1 calc R U . . .
H52B H 0.709416 -0.072193 0.686418 0.048 Uiso 1 1 calc R U . . .
H52C H 0.691312 0.025193 0.647195 0.048 Uiso 1 1 calc R U . . .
C53 C 0.2382(3) -0.0519(2) 0.48087(13) 0.0188(6) Uani 1 1 d . . . . .
C54 C 0.3321(3) -0.1228(2) 0.48456(14) 0.0230(6) Uani 1 1 d . . . . .
H54 H 0.404317 -0.118723 0.515027 0.028 Uiso 1 1 calc R U . . .
C55 C 0.3208(3) -0.1989(3) 0.44423(15) 0.0271(7) Uani 1 1 d . . . . .
H55 H 0.385345 -0.245960 0.447147 0.033 Uiso 1 1 calc R U . . .
C56 C 0.2156(3) -0.2064(3) 0.39973(15) 0.0288(7) Uani 1 1 d . . . . .
H56 H 0.207973 -0.258351 0.372156 0.035 Uiso 1 1 calc R U . . .
C57 C 0.1214(3) -0.1372(2) 0.39577(14) 0.0253(7) Uani 1 1 d . . . . .
H57 H 0.049057 -0.141943 0.365421 0.030 Uiso 1 1 calc R U . . .
C58 C 0.1328(3) -0.0613(2) 0.43604(14) 0.0213(6) Uani 1 1 d . . . . .
H58 H 0.067615 -0.014789 0.433035 0.026 Uiso 1 1 calc R U . . .
C59 C 0.2040(3) 0.1631(2) 0.45023(12) 0.0180(6) Uani 1 1 d . . . . .
C60 C 0.0960(3) 0.2202(2) 0.43839(14) 0.0240(6) Uani 1 1 d . . . . .
H60 H 0.057263 0.236681 0.469431 0.029 Uiso 1 1 calc R U . . .
C61 C 0.0443(3) 0.2532(3) 0.38286(16) 0.0296(7) Uani 1 1 d . . . . .
H61 H -0.029975 0.290707 0.375819 0.036 Uiso 1 1 calc R U . . .
C62 C 0.1013(3) 0.2314(3) 0.33742(15) 0.0324(8) Uani 1 1 d . . . . .
H62 H 0.066595 0.254016 0.299074 0.039 Uiso 1 1 calc R U . . .
C63 C 0.2094(3) 0.1761(3) 0.34844(14) 0.0301(7) Uani 1 1 d . . . . .
H63 H 0.248917 0.161396 0.317379 0.036 Uiso 1 1 calc R U . . .
C64 C 0.2611(3) 0.1416(2) 0.40445(14) 0.0241(6) Uani 1 1 d . . . . .
H64 H 0.335024 0.103701 0.411311 0.029 Uiso 1 1 calc R U . . .
C65 C 0.3024(3) 0.3020(2) 0.55096(12) 0.0193(6) Uani 1 1 d . . . . .
C66 C 0.3722(3) 0.3323(2) 0.51103(13) 0.0208(6) Uani 1 1 d . . . . .
H66 H 0.397480 0.284929 0.486270 0.025 Uiso 1 1 calc R U . . .
C67 C 0.4053(3) 0.4302(3) 0.50690(15) 0.0247(6) Uani 1 1 d . . . . .
H67 H 0.454410 0.448832 0.480179 0.030 Uiso 1 1 calc R U . . .
C68 C 0.3665(3) 0.5012(3) 0.54201(16) 0.0284(7) Uani 1 1 d . . . . .
H68 H 0.390453 0.568018 0.540123 0.034 Uiso 1 1 calc R U . . .
C69 C 0.2927(4) 0.4725(3) 0.57956(15) 0.0301(7) Uani 1 1 d . . . . .
H69 H 0.264008 0.520557 0.602808 0.036 Uiso 1 1 calc R U . . .
C70 C 0.2598(3) 0.3745(2) 0.58390(14) 0.0255(7) Uani 1 1 d . . . . .
H70 H 0.207794 0.356721 0.609504 0.031 Uiso 1 1 calc R U . . .
C71 C 0.3511(3) 0.2054(2) 0.66978(13) 0.0187(6) Uani 1 1 d . . . . .
C72 C 0.4760(3) 0.2321(3) 0.68464(14) 0.0267(7) Uani 1 1 d . . . . .
H72 H 0.527573 0.220379 0.657894 0.032 Uiso 1 1 calc R U . . .
C73 C 0.5259(4) 0.2759(3) 0.73842(16) 0.0355(8) Uani 1 1 d . . . . .
H73 H 0.611246 0.293121 0.748145 0.043 Uiso 1 1 calc R U . . .
C74 C 0.4517(4) 0.2944(3) 0.77762(14) 0.0314(8) Uani 1 1 d . . . . .
H74 H 0.485479 0.325725 0.813755 0.038 Uiso 1 1 calc R U . . .
C75 C 0.3288(4) 0.2673(3) 0.76401(14) 0.0299(7) Uani 1 1 d . . . . .
H75 H 0.277698 0.279473 0.790909 0.036 Uiso 1 1 calc R U . . .
C76 C 0.2793(3) 0.2220(3) 0.71097(14) 0.0257(7) Uani 1 1 d . . . . .
H76 H 0.194919 0.201926 0.702542 0.031 Uiso 1 1 calc R U . . .

loop_
_atom_site_aniso_label
_atom_site_aniso_U_11
_atom_site_aniso_U_22
_atom_site_aniso_U_33
_atom_site_aniso_U_23
_atom_site_aniso_U_13
_atom_site_aniso_U_12
Cl2 0.0547(6) 0.0595(7) 0.0408(5) -0.0005(5) 0.0011(4) 0.0274(5)
C77 0.055(3) 0.062(3) 0.036(2) -0.017(2) -0.0053(18) 0.023(2)
Cl1A 0.0593(19) 0.095(3) 0.116(4) 0.070(3) 0.060(2) 0.0465(17)
Cl3A 0.0507(17) 0.0263(13) 0.0681(18) -0.0093(9) 0.0407(13) -0.0061(10)
Cl1B 0.065(4) 0.207(12) 0.045(3) 0.049(5) 0.017(3) 0.084(5)
Cl3B 0.068(4) 0.057(4) 0.168(10) 0.016(5) -0.002(5) -0.024(3)
Cl5 0.0404(5) 0.0361(5) 0.0437(5) 0.0023(4) 0.0079(4) 0.0103(4)
C78 0.057(2) 0.032(2) 0.044(2) -0.0082(17) -0.0099(18) 0.0100(18)
Cl4A 0.0434(14) 0.0340(13) 0.0627(19) 0.0130(10) -0.0062(11) -0.0071(9)
Cl5A 0.0286(11) 0.0408(14) 0.0280(12) -0.0083(9) 0.0033(8) -0.0077(10)
Cl4B 0.097(7) 0.059(5) 0.224(11) 0.074(6) -0.074(6) -0.041(5)
Cl5B 0.065(4) 0.165(7) 0.052(4) 0.048(4) 0.027(3) 0.065(4)
Si1 0.0169(3) 0.0153(4) 0.0157(4) 0.0004(3) 0.0013(3) -0.0001(3)
O1 0.0180(10) 0.0186(11) 0.0242(11) 0.0004(8) 0.0036(8) 0.0009(8)
O2 0.0211(10) 0.0175(10) 0.0183(10) 0.0002(8) 0.0007(8) -0.0002(8)
O3 0.0228(11) 0.0194(10) 0.0165(11) 0.0021(8) 0.0023(8) -0.0004(8)
O4 0.0188(10) 0.0245(11) 0.0185(11) 0.0002(8) 0.0017(8) 0.0010(8)
C1 0.0168(13) 0.0170(15) 0.0173(14) 0.0009(11) 0.0017(10) 0.0026(10)
C2 0.0189(13) 0.0199(15) 0.0163(14) -0.0025(11) 0.0021(10) -0.0012(11)
C3 0.0196(13) 0.0186(15) 0.0161(13) -0.0007(11) 0.0029(10) -0.0006(11)
C4 0.0191(13) 0.0160(14) 0.0174(14) -0.0015(11) 0.0038(11) -0.0004(11)
C5 0.0201(14) 0.0248(16) 0.0177(14) 0.0066(12) 0.0029(11) -0.0010(12)
C6 0.0228(14) 0.0241(16) 0.0224(15) -0.0013(12) 0.0020(12) -0.0076(12)
C7 0.0267(15) 0.0189(15) 0.0135(13) 0.0016(11) 0.0031(11) -0.0033(12)
C8 0.0172(15) 0.0315(19) 0.049(2) 0.0035(16) 0.0055(14) 0.0006(13)
C9 0.0326(17) 0.0204(16) 0.0324(18) -0.0032(13) 0.0049(14) -0.0020(13)
C10 0.0278(16) 0.0136(14) 0.0186(15) 0.0024(11) 0.0005(12) -0.0011(11)
C11 0.0253(16) 0.0335(18) 0.0180(15) 0.0024(13) -0.0031(12) 0.0030(13)
C12 0.0195(15) 0.0212(16) 0.0245(16) -0.0008(12) -0.0001(12) 0.0017(11)
C13 0.0377(19) 0.0287(18) 0.0152(15) 0.0032(12) 0.0050(13) -0.0027(14)
C14 0.0224(17) 0.052(2) 0.0335(19) -0.0021(17) 0.0018(14) 0.0097(16)
C15 0.0229(14) 0.0188(15) 0.0150(13) 0.0011(11) 0.0031(11) -0.0022(11)
C16 0.0244(15) 0.0218(16) 0.0218(15) -0.0014(12) 0.0041(12) 0.0025(12)
C17 0.0369(18) 0.0196(16) 0.0289(17) -0.0043(13) 0.0096(14) 0.0050(13)
C18 0.0409(19) 0.0234(17) 0.0258(17) -0.0100(13) 0.0094(14) -0.0051(14)
C19 0.0306(16) 0.0255(17) 0.0223(15) -0.0050(13) 0.0033(12) -0.0070(13)
C20 0.0234(15) 0.0218(15) 0.0203(14) -0.0026(12) 0.0044(11) -0.0019(12)
C21 0.0227(14) 0.0171(14) 0.0177(14) -0.0007(11) 0.0008(11) -0.0022(11)
C22 0.0263(14) 0.0258(16) 0.0181(14) -0.0024(12) 0.0040(11) -0.0074(12)
C23 0.044(2) 0.0347(19) 0.0201(15) -0.0023(13) 0.0077(14) -0.0135(15)
C24 0.057(2) 0.0322(19) 0.0163(15) 0.0050(13) -0.0063(14) -0.0082(17)
C25 0.0389(18) 0.0261(18) 0.0281(17) 0.0045(14) -0.0116(14) 0.0014(14)
C26 0.0279(16) 0.0223(15) 0.0246(15) 0.0010(12) -0.0003(12) 0.0013(12)
C27 0.0185(13) 0.0179(15) 0.0171(14) -0.0001(11) -0.0009(10) 0.0009(10)
C28 0.0195(13) 0.0199(15) 0.0206(14) 0.0020(12) 0.0017(11) 0.0022(11)
C29 0.0200(14) 0.0274(17) 0.0251(16) 0.0049(13) 0.0024(12) -0.0014(12)
C30 0.0314(17) 0.0146(14) 0.0283(17) 0.0019(12) 0.0004(13) -0.0031(12)
C31 0.0380(18) 0.0187(15) 0.0252(16) -0.0015(13) 0.0053(14) 0.0041(13)
C32 0.0284(15) 0.0211(16) 0.0201(15) 0.0000(11) 0.0048(12) 0.0014(12)
C33 0.0249(15) 0.0152(14) 0.0147(13) 0.0005(11) 0.0004(11) 0.0034(11)
C34 0.0295(15) 0.0220(15) 0.0209(15) -0.0033(12) 0.0037(12) -0.0022(12)
C35 0.0371(18) 0.0323(19) 0.0226(16) -0.0075(14) -0.0007(13) -0.0089(14)
C36 0.052(2) 0.0245(17) 0.0200(15) -0.0062(13) 0.0009(14) 0.0000(15)
C37 0.0408(18) 0.0241(16) 0.0167(15) -0.0012(12) 0.0068(13) 0.0077(14)
C38 0.0251(15) 0.0232(16) 0.0213(15) 0.0020(12) 0.0048(12) 0.0038(12)
Si2 0.0160(3) 0.0160(4) 0.0148(4) 0.0001(3) 0.0013(3) 0.0009(3)
O5 0.0178(10) 0.0202(11) 0.0215(11) 0.0015(8) 0.0027(8) 0.0014(8)
O6 0.0205(10) 0.0166(10) 0.0192(10) 0.0011(8) 0.0001(8) 0.0005(8)
O7 0.0191(10) 0.0217(11) 0.0174(11) 0.0015(8) 0.0022(8) 0.0001(8)
O8 0.0177(10) 0.0242(11) 0.0184(11) -0.0008(8) 0.0019(8) 0.0000(8)
C39 0.0169(13) 0.0212(15) 0.0149(13) -0.0038(11) 0.0015(10) -0.0012(11)
C40 0.0149(12) 0.0183(14) 0.0171(13) -0.0012(11) 0.0036(10) 0.0013(10)
C41 0.0169(13) 0.0199(15) 0.0174(14) -0.0023(11) 0.0030(10) 0.0012(11)
C42 0.0185(13) 0.0173(14) 0.0162(13) 0.0000(11) 0.0031(10) 0.0015(11)
C43 0.0182(14) 0.0255(15) 0.0167(14) 0.0028(12) 0.0035(11) -0.0015(12)
C44 0.0198(14) 0.0260(17) 0.0207(15) 0.0014(12) 0.0014(11) -0.0031(11)
C45 0.0247(14) 0.0194(15) 0.0166(13) 0.0011(11) 0.0038(11) -0.0034(12)
C46 0.0203(16) 0.0361(19) 0.0344(19) 0.0011(15) 0.0030(13) 0.0016(13)
C47 0.0306(16) 0.0216(16) 0.0272(16) -0.0015(13) 0.0036(13) -0.0038(13)
C48 0.0322(17) 0.0237(17) 0.0192(16) 0.0011(12) 0.0019(13) -0.0008(13)
C49 0.0254(15) 0.0142(14) 0.0166(14) 0.0009(11) -0.0002(11) -0.0015(11)
C50 0.0223(15) 0.0294(17) 0.0206(15) 0.0033(13) -0.0023(12) 0.0025(13)
C51 0.0195(15) 0.0188(15) 0.0229(15) -0.0008(12) -0.0010(12) 0.0009(11)
C52 0.0192(15) 0.047(2) 0.0272(17) -0.0034(16) 0.0000(12) 0.0054(14)
C53 0.0230(14) 0.0175(15) 0.0165(14) -0.0002(11) 0.0059(11) -0.0016(11)
C54 0.0230(15) 0.0233(16) 0.0224(15) -0.0002(12) 0.0042(11) -0.0008(12)
C55 0.0309(16) 0.0236(17) 0.0281(17) -0.0035(13) 0.0092(13) 0.0040(13)
C56 0.0388(18) 0.0238(17) 0.0243(16) -0.0076(13) 0.0082(14) -0.0021(14)
C57 0.0283(16) 0.0255(17) 0.0203(14) -0.0040(12) 0.0012(12) -0.0065(12)
C58 0.0218(14) 0.0208(15) 0.0205(15) -0.0015(12) 0.0029(11) -0.0023(11)
C59 0.0217(13) 0.0153(14) 0.0158(13) -0.0014(10) 0.0017(10) -0.0047(11)
C60 0.0255(15) 0.0236(16) 0.0216(15) 0.0017(12) 0.0024(11) 0.0037(12)
C61 0.0275(15) 0.0282(17) 0.0290(16) 0.0036(13) -0.0027(12) 0.0030(13)
C62 0.0408(19) 0.0316(18) 0.0206(15) 0.0063(13) -0.0023(13) -0.0073(14)
C63 0.0362(17) 0.0373(19) 0.0175(14) 0.0001(13) 0.0074(12) -0.0080(14)
C64 0.0238(14) 0.0268(16) 0.0213(14) -0.0022(12) 0.0038(11) -0.0021(12)
C65 0.0223(14) 0.0180(15) 0.0149(13) 0.0020(11) -0.0013(11) 0.0021(11)
C66 0.0196(13) 0.0227(15) 0.0188(14) -0.0019(12) 0.0013(11) 0.0002(12)
C67 0.0204(14) 0.0248(16) 0.0273(16) 0.0047(13) 0.0017(12) -0.0005(12)
C68 0.0372(19) 0.0173(15) 0.0277(17) 0.0020(12) 0.0004(14) -0.0014(13)
C69 0.046(2) 0.0177(16) 0.0262(17) -0.0011(13) 0.0080(15) 0.0056(14)
C70 0.0350(17) 0.0222(16) 0.0208(15) 0.0010(12) 0.0095(13) 0.0027(13)
C71 0.0261(15) 0.0116(14) 0.0180(14) 0.0020(10) 0.0042(11) 0.0013(11)
C72 0.0308(16) 0.0303(18) 0.0190(15) -0.0034(13) 0.0058(12) -0.0071(13)
C73 0.0398(19) 0.039(2) 0.0255(17) -0.0040(14) 0.0024(14) -0.0166(16)
C74 0.053(2) 0.0232(16) 0.0143(14) -0.0030(12) -0.0007(13) -0.0045(15)
C75 0.0453(19) 0.0276(17) 0.0172(15) 0.0000(13) 0.0077(14) 0.0126(15)
C76 0.0293(15) 0.0281(17) 0.0190(14) -0.0010(12) 0.0038(12) 0.0042(13)

loop_
_atom_type_symbol
_atom_type_description
_atom_type_scat_dispersion_real
_atom_type_scat_dispersion_imag
_atom_type_scat_source
C C 0.0181 0.0091 'International Tables Vol C Tables 4.2.6.8 and 6.1.1.4'
H H 0.0000 0.0000 'International Tables Vol C Tables 4.2.6.8 and 6.1.1.4'
Cl Cl 0.3639 0.7018 'International Tables Vol C Tables 4.2.6.8 and 6.1.1.4'
D D 0.0000 0.0000 'International Tables Vol C Tables 4.2.6.8 and 6.1.1.4'
O O 0.0492 0.0322 'International Tables Vol C Tables 4.2.6.8 and 6.1.1.4'
Si Si 0.2541 0.3302 'International Tables Vol C Tables 4.2.6.8 and 6.1.1.4'

loop_
_exptl_crystal_face_index_h
_exptl_crystal_face_index_k
_exptl_crystal_face_index_l
_exptl_crystal_face_perp_dist
1 9 -1 0.1067
5 0 8 0.1315
-4 -6 -4 0.1040
-3 6 -7 0.1768
5 4 -11 0.1251
5 -3 -11 0.1403
-2 -8 6 0.1358
-4 6 9 0.1076
1 9 0 0.1065
-2 5 -10 0.1834
-3 -7 -7 0.1071
-1 -9 1 0.0952
2 -5 10 0.1627
3 3 11 0.1171
0 9 0 0.1001
-5 6 8 0.1088
-6 -2 11 0.1965
0 -9 1 0.1062
6 -3 -11 0.1489
5 5 -9 0.1205

loop_
_geom_angle_atom_site_label_1
_geom_angle_atom_site_label_2
_geom_angle_atom_site_label_3
_geom_angle
_geom_angle_site_symmetry_1
_geom_angle_site_symmetry_3
_geom_angle_publ_flag
Cl2 C77 D77 108.3 . . ?
Cl2 C77 D77A 110.4 . . ?
Cl2 C77 Cl3A 110.9(3) . . ?
Cl2 C77 Cl1B 101.6(6) . . ?
Cl1A C77 Cl2 111.2(4) . . ?
Cl1A C77 D77 108.3 . . ?
Cl1A C77 Cl3A 109.9(3) . . ?
Cl3A C77 D77 108.3 . . ?
Cl1B C77 D77A 110.4 . . ?
Cl3B C77 Cl2 111.4(5) . . ?
Cl3B C77 D77A 110.4 . . ?
Cl3B C77 Cl1B 112.3(7) . . ?
Cl5 C78 D78 107.3 . . ?
Cl5 C78 D78A 111.4 . . ?
Cl5 C78 Cl5A 110.0(3) . . ?
Cl5 C78 Cl4B 98.6(6) . . ?
Cl4A C78 Cl5 114.2(3) . . ?
Cl4A C78 D78 107.3 . . ?
Cl4A C78 Cl5A 110.6(3) . . ?
Cl5A C78 D78 107.3 . . ?
Cl4B C78 D78A 111.4 . . ?
Cl5B C78 Cl5 117.8(6) . . ?
Cl5B C78 D78A 111.4 . . ?
Cl5B C78 Cl4B 105.3(5) . . ?
O1 Si1 C1 92.71(11) . . ?
O1 Si1 C4 90.06(11) . . ?
O2 Si1 O1 90.77(10) . . ?
O2 Si1 C1 94.14(12) . . ?
O2 Si1 C4 178.33(13) . . ?
O3 Si1 O1 83.57(10) . . ?
O3 Si1 O2 84.67(10) . . ?
O3 Si1 C1 176.07(12) . . ?
O3 Si1 C4 93.98(12) . . ?
O4 Si1 O1 174.17(11) . . ?
O4 Si1 O2 85.33(10) . . ?
O4 Si1 O3 91.74(10) . . ?
O4 Si1 C1 91.89(12) . . ?
O4 Si1 C4 93.73(12) . . ?
C4 Si1 C1 87.27(13) . . ?
C5 O1 Si1 127.1(2) . . ?
C7 O2 Si1 126.6(2) . . ?
C10 O3 Si1 129.2(2) . . ?
C12 O4 Si1 129.5(2) . . ?
C2 C1 Si1 110.4(2) . . ?
C2 C1 C15 123.7(3) . . ?
C15 C1 Si1 125.8(2) . . ?
C1 C2 C3 115.8(3) . . ?
C1 C2 C21 123.8(3) . . ?
C21 C2 C3 120.3(3) . . ?
C4 C3 C2 114.9(3) . . ?
C4 C3 C27 123.5(3) . . ?
C27 C3 C2 121.3(3) . . ?
C3 C4 Si1 111.1(2) . . ?
C3 C4 C33 123.8(3) . . ?
C33 C4 Si1 124.7(2) . . ?
O1 C5 C6 123.8(3) . . ?
O1 C5 C8 115.3(3) . . ?
C6 C5 C8 120.9(3) . . ?
C5 C6 H6 119.4 . . ?
C7 C6 C5 121.3(3) . . ?
C7 C6 H6 119.4 . . ?
O2 C7 C6 124.1(3) . . ?
O2 C7 C9 115.1(3) . . ?
C6 C7 C9 120.8(3) . . ?
C5 C8 H8A 109.5 . . ?
C5 C8 H8B 109.5 . . ?
C5 C8 H8C 109.5 . . ?
H8A C8 H8B 109.5 . . ?
H8A C8 H8C 109.5 . . ?
H8B C8 H8C 109.5 . . ?
C7 C9 H9A 109.5 . . ?
C7 C9 H9B 109.5 . . ?
C7 C9 H9C 109.5 . . ?
H9A C9 H9B 109.5 . . ?
H9A C9 H9C 109.5 . . ?
H9B C9 H9C 109.5 . . ?
O3 C10 C11 123.9(3) . . ?
O3 C10 C13 115.5(3) . . ?
C11 C10 C13 120.6(3) . . ?
C10 C11 H11 119.4 . . ?
C10 C11 C12 121.2(3) . . ?
C12 C11 H11 119.4 . . ?
O4 C12 C11 124.0(3) . . ?
O4 C12 C14 114.9(3) . . ?
C11 C12 C14 121.1(3) . . ?
C10 C13 H13A 109.5 . . ?
C10 C13 H13B 109.5 . . ?
C10 C13 H13C 109.5 . . ?
H13A C13 H13B 109.5 . . ?
H13A C13 H13C 109.5 . . ?
H13B C13 H13C 109.5 . . ?
C12 C14 H14A 109.5 . . ?
C12 C14 H14B 109.5 . . ?
C12 C14 H14C 109.5 . . ?
H14A C14 H14B 109.5 . . ?
H14A C14 H14C 109.5 . . ?
H14B C14 H14C 109.5 . . ?
C16 C15 C1 119.5(3) . . ?
C16 C15 C20 117.5(3) . . ?
C20 C15 C1 123.0(3) . . ?
C15 C16 H16 119.1 . . ?
C15 C16 C17 121.8(3) . . ?
C17 C16 H16 119.1 . . ?
C16 C17 H17 120.2 . . ?
C18 C17 C16 119.6(3) . . ?
C18 C17 H17 120.2 . . ?
C17 C18 H18 120.1 . . ?
C19 C18 C17 119.9(3) . . ?
C19 C18 H18 120.1 . . ?
C18 C19 H19 119.8 . . ?
C18 C19 C20 120.5(3) . . ?
C20 C19 H19 119.8 . . ?
C15 C20 H20 119.6 . . ?
C19 C20 C15 120.8(3) . . ?
C19 C20 H20 119.6 . . ?
C22 C21 C2 121.6(3) . . ?
C26 C21 C2 119.7(3) . . ?
C26 C21 C22 118.7(3) . . ?
C21 C22 H22 119.9 . . ?
C23 C22 C21 120.2(3) . . ?
C23 C22 H22 119.9 . . ?
C22 C23 H23 119.8 . . ?
C24 C23 C22 120.5(3) . . ?
C24 C23 H23 119.8 . . ?
C23 C24 H24 120.0 . . ?
C23 C24 C25 120.1(3) . . ?
C25 C24 H24 120.0 . . ?
C24 C25 H25 120.3 . . ?
C24 C25 C26 119.4(3) . . ?
C26 C25 H25 120.3 . . ?
C21 C26 C25 121.1(3) . . ?
C21 C26 H26 119.4 . . ?
C25 C26 H26 119.4 . . ?
C28 C27 C3 121.3(3) . . ?
C32 C27 C3 121.2(3) . . ?
C32 C27 C28 117.3(3) . . ?
C27 C28 H28 119.2 . . ?
C29 C28 C27 121.6(3) . . ?
C29 C28 H28 119.2 . . ?
C28 C29 H29 119.9 . . ?
C28 C29 C30 120.2(3) . . ?
C30 C29 H29 119.9 . . ?
C29 C30 H30 120.4 . . ?
C29 C30 C31 119.2(3) . . ?
C31 C30 H30 120.4 . . ?
C30 C31 H31 120.0 . . ?
C32 C31 C30 120.1(3) . . ?
C32 C31 H31 120.0 . . ?
C27 C32 H32 119.3 . . ?
C31 C32 C27 121.4(3) . . ?
C31 C32 H32 119.3 . . ?
C34 C33 C4 120.8(3) . . ?
C34 C33 C38 118.2(3) . . ?
C38 C33 C4 121.0(3) . . ?
C33 C34 H34 119.6 . . ?
C33 C34 C35 120.9(3) . . ?
C35 C34 H34 119.6 . . ?
C34 C35 H35 119.8 . . ?
C36 C35 C34 120.3(3) . . ?
C36 C35 H35 119.8 . . ?
C35 C36 H36 120.3 . . ?
C35 C36 C37 119.5(3) . . ?
C37 C36 H36 120.3 . . ?
C36 C37 H37 119.7 . . ?
C36 C37 C38 120.5(3) . . ?
C38 C37 H37 119.7 . . ?
C33 C38 H38 119.7 . . ?
C37 C38 C33 120.6(3) . . ?
C37 C38 H38 119.7 . . ?
O5 Si2 C39 92.47(11) . . ?
O5 Si2 C42 90.43(11) . . ?
O6 Si2 O5 90.71(10) . . ?
O6 Si2 C39 94.09(12) . . ?
O6 Si2 C42 177.99(12) . . ?
O7 Si2 O5 83.57(10) . . ?
O7 Si2 O6 84.99(10) . . ?
O7 Si2 C39 175.91(11) . . ?
O7 Si2 C42 93.50(12) . . ?
O8 Si2 O5 174.10(11) . . ?
O8 Si2 O6 85.42(10) . . ?
O8 Si2 O7 91.65(10) . . ?
O8 Si2 C39 92.25(11) . . ?
O8 Si2 C42 93.32(12) . . ?
C42 Si2 C39 87.52(13) . . ?
C43 O5 Si2 126.7(2) . . ?
C45 O6 Si2 126.8(2) . . ?
C49 O7 Si2 129.8(2) . . ?
C51 O8 Si2 129.6(2) . . ?
C40 C39 Si2 109.7(2) . . ?
C40 C39 C53 123.3(3) . . ?
C53 C39 Si2 126.9(2) . . ?
C39 C40 C41 116.0(3) . . ?
C39 C40 C59 124.2(3) . . ?
C59 C40 C41 119.7(3) . . ?
C42 C41 C40 115.0(3) . . ?
C42 C41 C65 123.6(3) . . ?
C65 C41 C40 121.2(3) . . ?
C41 C42 Si2 111.0(2) . . ?
C41 C42 C71 124.9(3) . . ?
C71 C42 Si2 123.3(2) . . ?
O5 C43 C44 123.0(3) . . ?
O5 C43 C46 115.8(3) . . ?
C44 C43 C46 121.2(3) . . ?
C43 C44 H44 119.0 . . ?
C45 C44 C43 121.9(3) . . ?
C45 C44 H44 119.0 . . ?
O6 C45 C44 123.3(3) . . ?
O6 C45 C47 115.9(3) . . ?
C44 C45 C47 120.8(3) . . ?
C43 C46 H46A 109.5 . . ?
C43 C46 H46B 109.5 . . ?
C43 C46 H46C 109.5 . . ?
H46A C46 H46B 109.5 . . ?
H46A C46 H46C 109.5 . . ?
H46B C46 H46C 109.5 . . ?
C45 C47 H47A 109.5 . . ?
C45 C47 H47B 109.5 . . ?
C45 C47 H47C 109.5 . . ?
H47A C47 H47B 109.5 . . ?
H47A C47 H47C 109.5 . . ?
H47B C47 H47C 109.5 . . ?
H48A C48 H48B 109.5 . . ?
H48A C48 H48C 109.5 . . ?
H48B C48 H48C 109.5 . . ?
C49 C48 H48A 109.5 . . ?
C49 C48 H48B 109.5 . . ?
C49 C48 H48C 109.5 . . ?
O7 C49 C48 115.5(3) . . ?
O7 C49 C50 123.0(3) . . ?
C50 C49 C48 121.5(3) . . ?
C49 C50 H50 118.9 . . ?
C51 C50 C49 122.2(3) . . ?
C51 C50 H50 118.9 . . ?
O8 C51 C50 123.7(3) . . ?
O8 C51 C52 114.0(3) . . ?
C50 C51 C52 122.3(3) . . ?
C51 C52 H52A 109.5 . . ?
C51 C52 H52B 109.5 . . ?
C51 C52 H52C 109.5 . . ?
H52A C52 H52B 109.5 . . ?
H52A C52 H52C 109.5 . . ?
H52B C52 H52C 109.5 . . ?
C54 C53 C39 118.5(3) . . ?
C58 C53 C39 123.6(3) . . ?
C58 C53 C54 117.8(3) . . ?
C53 C54 H54 119.6 . . ?
C55 C54 C53 120.9(3) . . ?
C55 C54 H54 119.6 . . ?
C54 C55 H55 119.8 . . ?
C56 C55 C54 120.3(3) . . ?
C56 C55 H55 119.8 . . ?
C55 C56 H56 120.2 . . ?
C55 C56 C57 119.5(3) . . ?
C57 C56 H56 120.2 . . ?
C56 C57 H57 119.9 . . ?
C58 C57 C56 120.1(3) . . ?
C58 C57 H57 119.9 . . ?
C53 C58 H58 119.3 . . ?
C57 C58 C53 121.3(3) . . ?
C57 C58 H58 119.3 . . ?
C60 C59 C40 118.2(3) . . ?
C64 C59 C40 123.5(3) . . ?
C64 C59 C60 118.3(3) . . ?
C59 C60 H60 119.1 . . ?
C61 C60 C59 121.8(3) . . ?
C61 C60 H60 119.1 . . ?
C60 C61 H61 120.2 . . ?
C60 C61 C62 119.7(3) . . ?
C62 C61 H61 120.2 . . ?
C61 C62 H62 120.3 . . ?
C61 C62 C63 119.4(3) . . ?
C63 C62 H62 120.3 . . ?
C62 C63 H63 119.5 . . ?
C62 C63 C64 121.0(3) . . ?
C64 C63 H63 119.5 . . ?
C59 C64 C63 119.8(3) . . ?
C59 C64 H64 120.1 . . ?
C63 C64 H64 120.1 . . ?
C66 C65 C41 121.1(3) . . ?
C70 C65 C41 121.0(3) . . ?
C70 C65 C66 117.7(3) . . ?
C65 C66 H66 119.3 . . ?
C67 C66 C65 121.4(3) . . ?
C67 C66 H66 119.3 . . ?
C66 C67 H67 120.0 . . ?
C66 C67 C68 120.1(3) . . ?
C68 C67 H67 120.0 . . ?
C67 C68 H68 120.6 . . ?
C69 C68 C67 118.8(3) . . ?
C69 C68 H68 120.6 . . ?
C68 C69 H69 119.4 . . ?
C68 C69 C70 121.2(3) . . ?
C70 C69 H69 119.4 . . ?
C65 C70 H70 119.7 . . ?
C69 C70 C65 120.7(3) . . ?
C69 C70 H70 119.7 . . ?
C72 C71 C42 120.3(3) . . ?
C72 C71 C76 117.7(3) . . ?
C76 C71 C42 121.7(3) . . ?
C71 C72 H72 119.7 . . ?
C73 C72 C71 120.7(3) . . ?
C73 C72 H72 119.7 . . ?
C72 C73 H73 119.8 . . ?
C74 C73 C72 120.4(3) . . ?
C74 C73 H73 119.8 . . ?
C73 C74 H74 120.1 . . ?
C75 C74 C73 119.7(3) . . ?
C75 C74 H74 120.1 . . ?
C74 C75 H75 119.9 . . ?
C74 C75 C76 120.1(3) . . ?
C76 C75 H75 119.9 . . ?
C71 C76 H76 119.3 . . ?
C75 C76 C71 121.4(3) . . ?
C75 C76 H76 119.3 . . ?

loop_
_geom_bond_atom_site_label_1
_geom_bond_atom_site_label_2
_geom_bond_distance
_geom_bond_site_symmetry_2
_geom_bond_publ_flag
Cl2 C77 1.784(5) . ?
C77 D77 1.0000 . ?
C77 D77A 1.0000 . ?
C77 Cl1A 1.722(7) . ?
C77 Cl3A 1.789(6) . ?
C77 Cl1B 1.876(12) . ?
C77 Cl3B 1.595(16) . ?
Cl5 C78 1.757(4) . ?
C78 D78 1.0000 . ?
C78 D78A 1.0000 . ?
C78 Cl4A 1.709(6) . ?
C78 Cl5A 1.792(5) . ?
C78 Cl4B 1.961(17) . ?
C78 Cl5B 1.599(11) . ?
Si1 O1 1.845(2) . ?
Si1 O2 1.839(2) . ?
Si1 O3 1.836(2) . ?
Si1 O4 1.820(2) . ?
Si1 C1 1.936(3) . ?
Si1 C4 1.926(3) . ?
O1 C5 1.282(4) . ?
O2 C7 1.293(4) . ?
O3 C10 1.277(4) . ?
O4 C12 1.277(4) . ?
C1 C2 1.348(4) . ?
C1 C15 1.478(4) . ?
C2 C3 1.506(4) . ?
C2 C21 1.489(4) . ?
C3 C4 1.356(4) . ?
C3 C27 1.487(4) . ?
C4 C33 1.485(4) . ?
C5 C6 1.384(5) . ?
C5 C8 1.498(4) . ?
C6 H6 0.9500 . ?
C6 C7 1.383(4) . ?
C7 C9 1.501(4) . ?
C8 H8A 0.9800 . ?
C8 H8B 0.9800 . ?
C8 H8C 0.9800 . ?
C9 H9A 0.9800 . ?
C9 H9B 0.9800 . ?
C9 H9C 0.9800 . ?
C10 C11 1.386(5) . ?
C10 C13 1.502(4) . ?
C11 H11 0.9500 . ?
C11 C12 1.393(5) . ?
C12 C14 1.496(5) . ?
C13 H13A 0.9800 . ?
C13 H13B 0.9800 . ?
C13 H13C 0.9800 . ?
C14 H14A 0.9800 . ?
C14 H14B 0.9800 . ?
C14 H14C 0.9800 . ?
C15 C16 1.392(4) . ?
C15 C20 1.412(4) . ?
C16 H16 0.9500 . ?
C16 C17 1.397(5) . ?
C17 H17 0.9500 . ?
C17 C18 1.391(5) . ?
C18 H18 0.9500 . ?
C18 C19 1.381(5) . ?
C19 H19 0.9500 . ?
C19 C20 1.393(5) . ?
C20 H20 0.9500 . ?
C21 C22 1.403(4) . ?
C21 C26 1.385(4) . ?
C22 H22 0.9500 . ?
C22 C23 1.397(5) . ?
C23 H23 0.9500 . ?
C23 C24 1.375(6) . ?
C24 H24 0.9500 . ?
C24 C25 1.392(6) . ?
C25 H25 0.9500 . ?
C25 C26 1.399(5) . ?
C26 H26 0.9500 . ?
C27 C28 1.405(4) . ?
C27 C32 1.402(4) . ?
C28 H28 0.9500 . ?
C28 C29 1.381(5) . ?
C29 H29 0.9500 . ?
C29 C30 1.389(5) . ?
C30 H30 0.9500 . ?
C30 C31 1.402(5) . ?
C31 H31 0.9500 . ?
C31 C32 1.381(5) . ?
C32 H32 0.9500 . ?
C33 C34 1.394(5) . ?
C33 C38 1.402(4) . ?
C34 H34 0.9500 . ?
C34 C35 1.396(5) . ?
C35 H35 0.9500 . ?
C35 C36 1.382(5) . ?
C36 H36 0.9500 . ?
C36 C37 1.385(6) . ?
C37 H37 0.9500 . ?
C37 C38 1.392(5) . ?
C38 H38 0.9500 . ?
Si2 O5 1.846(2) . ?
Si2 O6 1.840(2) . ?
Si2 O7 1.836(2) . ?
Si2 O8 1.824(2) . ?
Si2 C39 1.935(3) . ?
Si2 C42 1.924(3) . ?
O5 C43 1.286(4) . ?
O6 C45 1.284(4) . ?
O7 C49 1.285(4) . ?
O8 C51 1.290(4) . ?
C39 C40 1.353(4) . ?
C39 C53 1.483(4) . ?
C40 C41 1.502(4) . ?
C40 C59 1.493(4) . ?
C41 C42 1.350(4) . ?
C41 C65 1.493(4) . ?
C42 C71 1.479(4) . ?
C43 C44 1.394(5) . ?
C43 C46 1.484(4) . ?
C44 H44 0.9500 . ?
C44 C45 1.392(4) . ?
C45 C47 1.487(5) . ?
C46 H46A 0.9800 . ?
C46 H46B 0.9800 . ?
C46 H46C 0.9800 . ?
C47 H47A 0.9800 . ?
C47 H47B 0.9800 . ?
C47 H47C 0.9800 . ?
C48 H48A 0.9800 . ?
C48 H48B 0.9800 . ?
C48 H48C 0.9800 . ?
C48 C49 1.496(4) . ?
C49 C50 1.390(5) . ?
C50 H50 0.9500 . ?
C50 C51 1.379(5) . ?
C51 C52 1.492(4) . ?
C52 H52A 0.9800 . ?
C52 H52B 0.9800 . ?
C52 H52C 0.9800 . ?
C53 C54 1.406(4) . ?
C53 C58 1.395(4) . ?
C54 H54 0.9500 . ?
C54 C55 1.389(5) . ?
C55 H55 0.9500 . ?
C55 C56 1.386(5) . ?
C56 H56 0.9500 . ?
C56 C57 1.391(5) . ?
C57 H57 0.9500 . ?
C57 C58 1.387(5) . ?
C58 H58 0.9500 . ?
C59 C60 1.400(4) . ?
C59 C64 1.392(4) . ?
C60 H60 0.9500 . ?
C60 C61 1.380(5) . ?
C61 H61 0.9500 . ?
C61 C62 1.385(5) . ?
C62 H62 0.9500 . ?
C62 C63 1.388(5) . ?
C63 H63 0.9500 . ?
C63 C64 1.396(5) . ?
C64 H64 0.9500 . ?
C65 C66 1.402(4) . ?
C65 C70 1.398(4) . ?
C66 H66 0.9500 . ?
C66 C67 1.388(5) . ?
C67 H67 0.9500 . ?
C67 C68 1.397(5) . ?
C68 H68 0.9500 . ?
C68 C69 1.383(5) . ?
C69 H69 0.9500 . ?
C69 C70 1.390(5) . ?
C70 H70 0.9500 . ?
C71 C72 1.397(5) . ?
C71 C76 1.398(4) . ?
C72 H72 0.9500 . ?
C72 C73 1.397(5) . ?
C73 H73 0.9500 . ?
C73 C74 1.384(6) . ?
C74 H74 0.9500 . ?
C74 C75 1.377(6) . ?
C75 H75 0.9500 . ?
C75 C76 1.390(5) . ?
C76 H76 0.9500 . ?

loop_
_geom_torsion_atom_site_label_1
_geom_torsion_atom_site_label_2
_geom_torsion_atom_site_label_3
_geom_torsion_atom_site_label_4
_geom_torsion
_geom_torsion_site_symmetry_1
_geom_torsion_site_symmetry_2
_geom_torsion_site_symmetry_3
_geom_torsion_site_symmetry_4
_geom_torsion_publ_flag
Si1 O1 C5 C6 -14.4(4) . . . . ?
Si1 O1 C5 C8 166.7(2) . . . . ?
Si1 O2 C7 C6 13.6(4) . . . . ?
Si1 O2 C7 C9 -167.9(2) . . . . ?
Si1 O3 C10 C11 5.5(5) . . . . ?
Si1 O3 C10 C13 -173.9(2) . . . . ?
Si1 O4 C12 C11 -4.6(5) . . . . ?
Si1 O4 C12 C14 175.3(3) . . . . ?
Si1 C1 C2 C3 -7.7(3) . . . . ?
Si1 C1 C2 C21 169.3(2) . . . . ?
Si1 C1 C15 C16 59.3(4) . . . . ?
Si1 C1 C15 C20 -119.5(3) . . . . ?
Si1 C4 C33 C34 -111.8(3) . . . . ?
Si1 C4 C33 C38 66.5(4) . . . . ?
O1 Si1 O2 C7 -24.8(2) . . . . ?
O1 Si1 O3 C10 175.8(3) . . . . ?
O1 C5 C6 C7 -6.7(5) . . . . ?
O2 Si1 O1 C5 25.3(3) . . . . ?
O2 Si1 O3 C10 -92.8(3) . . . . ?
O2 Si1 O4 C12 91.7(3) . . . . ?
O3 Si1 O1 C5 109.9(3) . . . . ?
O3 Si1 O2 C7 -108.3(2) . . . . ?
O3 Si1 O4 C12 7.2(3) . . . . ?
O3 C10 C11 C12 0.1(5) . . . . ?
O4 Si1 O2 C7 159.6(2) . . . . ?
O4 Si1 O3 C10 -7.7(3) . . . . ?
C1 Si1 O1 C5 -68.9(3) . . . . ?
C1 Si1 O2 C7 68.0(2) . . . . ?
C1 Si1 O4 C12 -174.3(3) . . . . ?
C1 C2 C3 C4 4.8(4) . . . . ?
C1 C2 C3 C27 -169.5(3) . . . . ?
C1 C2 C21 C22 58.3(4) . . . . ?
C1 C2 C21 C26 -118.6(3) . . . . ?
C1 C15 C16 C17 -179.4(3) . . . . ?
C1 C15 C20 C19 179.2(3) . . . . ?
C2 C1 C15 C16 -124.9(3) . . . . ?
C2 C1 C15 C20 56.2(4) . . . . ?
C2 C3 C4 Si1 0.8(3) . . . . ?
C2 C3 C4 C33 -172.4(3) . . . . ?
C2 C3 C27 C28 44.8(4) . . . . ?
C2 C3 C27 C32 -139.8(3) . . . . ?
C2 C21 C22 C23 -176.1(3) . . . . ?
C2 C21 C26 C25 176.3(3) . . . . ?
C3 C2 C21 C22 -124.9(3) . . . . ?
C3 C2 C21 C26 58.2(4) . . . . ?
C3 C4 C33 C34 60.5(4) . . . . ?
C3 C4 C33 C38 -121.2(3) . . . . ?
C3 C27 C28 C29 171.3(3) . . . . ?
C3 C27 C32 C31 -172.2(3) . . . . ?
C4 Si1 O1 C5 -156.1(3) . . . . ?
C4 Si1 O3 C10 86.2(3) . . . . ?
C4 Si1 O4 C12 -86.9(3) . . . . ?
C4 C3 C27 C28 -128.9(3) . . . . ?
C4 C3 C27 C32 46.4(4) . . . . ?
C4 C33 C34 C35 178.9(3) . . . . ?
C4 C33 C38 C37 179.8(3) . . . . ?
C5 C6 C7 O2 7.1(5) . . . . ?
C5 C6 C7 C9 -171.3(3) . . . . ?
C8 C5 C6 C7 172.1(3) . . . . ?
C10 C11 C12 O4 -0.5(5) . . . . ?
C10 C11 C12 C14 179.6(3) . . . . ?
C13 C10 C11 C12 179.4(3) . . . . ?
C15 C1 C2 C3 176.0(3) . . . . ?
C15 C1 C2 C21 -7.1(5) . . . . ?
C15 C16 C17 C18 0.2(5) . . . . ?
C16 C15 C20 C19 0.3(5) . . . . ?
C16 C17 C18 C19 0.2(5) . . . . ?
C17 C18 C19 C20 -0.4(5) . . . . ?
C18 C19 C20 C15 0.1(5) . . . . ?
C20 C15 C16 C17 -0.5(5) . . . . ?
C21 C2 C3 C4 -172.3(3) . . . . ?
C21 C2 C3 C27 13.5(4) . . . . ?
C21 C22 C23 C24 -0.4(5) . . . . ?
C22 C21 C26 C25 -0.7(5) . . . . ?
C22 C23 C24 C25 -0.2(5) . . . . ?
C23 C24 C25 C26 0.4(6) . . . . ?
C24 C25 C26 C21 0.1(5) . . . . ?
C26 C21 C22 C23 0.9(5) . . . . ?
C27 C3 C4 Si1 174.9(2) . . . . ?
C27 C3 C4 C33 1.7(5) . . . . ?
C27 C28 C29 C30 1.6(5) . . . . ?
C28 C27 C32 C31 3.3(5) . . . . ?
C28 C29 C30 C31 2.1(5) . . . . ?
C29 C30 C31 C32 -3.0(5) . . . . ?
C30 C31 C32 C27 0.3(5) . . . . ?
C32 C27 C28 C29 -4.3(4) . . . . ?
C33 C34 C35 C36 0.8(5) . . . . ?
C34 C33 C38 C37 -1.8(5) . . . . ?
C34 C35 C36 C37 -1.0(6) . . . . ?
C35 C36 C37 C38 -0.3(5) . . . . ?
C36 C37 C38 C33 1.7(5) . . . . ?
C38 C33 C34 C35 0.6(5) . . . . ?
Si2 O5 C43 C44 17.1(4) . . . . ?
Si2 O5 C43 C46 -164.4(2) . . . . ?
Si2 O6 C45 C44 -16.1(4) . . . . ?
Si2 O6 C45 C47 165.6(2) . . . . ?
Si2 O7 C49 C48 176.4(2) . . . . ?
Si2 O7 C49 C50 -2.8(5) . . . . ?
Si2 O8 C51 C50 1.0(5) . . . . ?
Si2 O8 C51 C52 -178.8(2) . . . . ?
Si2 C39 C40 C41 9.6(3) . . . . ?
Si2 C39 C40 C59 -166.5(2) . . . . ?
Si2 C39 C53 C54 -59.5(4) . . . . ?
Si2 C39 C53 C58 120.0(3) . . . . ?
Si2 C42 C71 C72 97.4(3) . . . . ?
Si2 C42 C71 C76 -77.4(4) . . . . ?
O5 Si2 O6 C45 27.3(3) . . . . ?
O5 Si2 O7 C49 177.7(3) . . . . ?
O5 C43 C44 C45 4.7(5) . . . . ?
O6 Si2 O5 C43 -27.8(3) . . . . ?
O6 Si2 O7 C49 86.5(3) . . . . ?
O6 Si2 O8 C51 -85.1(3) . . . . ?
O7 Si2 O5 C43 -112.7(3) . . . . ?
O7 Si2 O6 C45 110.7(2) . . . . ?
O7 Si2 O8 C51 -0.3(3) . . . . ?
O7 C49 C50 C51 3.2(5) . . . . ?
O8 Si2 O6 C45 -157.2(3) . . . . ?
O8 Si2 O7 C49 1.2(3) . . . . ?
C39 Si2 O5 C43 66.3(3) . . . . ?
C39 Si2 O6 C45 -65.3(3) . . . . ?
C39 Si2 O8 C51 -179.1(3) . . . . ?
C39 C40 C41 C42 -6.9(4) . . . . ?
C39 C40 C41 C65 167.4(3) . . . . ?
C39 C40 C59 C60 116.3(3) . . . . ?
C39 C40 C59 C64 -60.9(4) . . . . ?
C39 C53 C54 C55 -179.5(3) . . . . ?
C39 C53 C58 C57 179.6(3) . . . . ?
C40 C39 C53 C54 125.0(3) . . . . ?
C40 C39 C53 C58 -55.5(4) . . . . ?
C40 C41 C42 Si2 0.3(3) . . . . ?
C40 C41 C42 C71 170.7(3) . . . . ?
C40 C41 C65 C66 -43.5(4) . . . . ?
C40 C41 C65 C70 140.7(3) . . . . ?
C40 C59 C60 C61 -175.8(3) . . . . ?
C40 C59 C64 C63 176.5(3) . . . . ?
C41 C40 C59 C60 -59.7(4) . . . . ?
C41 C40 C59 C64 123.1(3) . . . . ?
C41 C42 C71 C72 -71.9(4) . . . . ?
C41 C42 C71 C76 113.4(4) . . . . ?
C41 C65 C66 C67 -171.8(3) . . . . ?
C41 C65 C70 C69 172.0(3) . . . . ?
C42 Si2 O5 C43 153.9(3) . . . . ?
C42 Si2 O7 C49 -92.2(3) . . . . ?
C42 Si2 O8 C51 93.3(3) . . . . ?
C42 C41 C65 C66 130.3(3) . . . . ?
C42 C41 C65 C70 -45.5(4) . . . . ?
C42 C71 C72 C73 -176.4(3) . . . . ?
C42 C71 C76 C75 177.5(3) . . . . ?
C43 C44 C45 O6 -5.2(5) . . . . ?
C43 C44 C45 C47 173.0(3) . . . . ?
C46 C43 C44 C45 -173.7(3) . . . . ?
C48 C49 C50 C51 -175.9(3) . . . . ?
C49 C50 C51 O8 -2.3(5) . . . . ?
C49 C50 C51 C52 177.5(3) . . . . ?
C53 C39 C40 C41 -174.2(3) . . . . ?
C53 C39 C40 C59 9.6(5) . . . . ?
C53 C54 C55 C56 -0.5(5) . . . . ?
C54 C53 C58 C57 -0.9(5) . . . . ?
C54 C55 C56 C57 -0.1(5) . . . . ?
C55 C56 C57 C58 0.1(5) . . . . ?
C56 C57 C58 C53 0.4(5) . . . . ?
C58 C53 C54 C55 1.0(5) . . . . ?
C59 C40 C41 C42 169.4(3) . . . . ?
C59 C40 C41 C65 -16.3(4) . . . . ?
C59 C60 C61 C62 -1.3(5) . . . . ?
C60 C59 C64 C63 -0.7(5) . . . . ?
C60 C61 C62 C63 0.3(5) . . . . ?
C61 C62 C63 C64 0.4(5) . . . . ?
C62 C63 C64 C59 -0.2(5) . . . . ?
C64 C59 C60 C61 1.5(5) . . . . ?
C65 C41 C42 Si2 -173.8(2) . . . . ?
C65 C41 C42 C71 -3.5(5) . . . . ?
C65 C66 C67 C68 -1.5(5) . . . . ?
C66 C65 C70 C69 -4.0(5) . . . . ?
C66 C67 C68 C69 -1.5(5) . . . . ?
C67 C68 C69 C70 1.7(5) . . . . ?
C68 C69 C70 C65 1.1(5) . . . . ?
C70 C65 C66 C67 4.2(4) . . . . ?
C71 C72 C73 C74 -0.6(6) . . . . ?
C72 C71 C76 C75 2.6(5) . . . . ?
C72 C73 C74 C75 1.6(6) . . . . ?
C73 C74 C75 C76 -0.4(5) . . . . ?
C74 C75 C76 C71 -1.8(5) . . . . ?
C76 C71 C72 C73 -1.4(5) . . . . ?

loop_
_twin_individual_id
_twin_individual_mass_fraction_refined
1 0.609(11)
2 0.391(11)

loop_
_exptl_oxdiff_crystal_face_indexfrac_h
_exptl_oxdiff_crystal_face_indexfrac_k
_exptl_oxdiff_crystal_face_indexfrac_l
_exptl_oxdiff_crystal_face_x
_exptl_oxdiff_crystal_face_y
_exptl_oxdiff_crystal_face_z
1.2191 8.6946 -0.5301 -0.1501 -0.0301 0.9882
5.2035 0.1652 7.8208 -0.9830 -0.1832 -0.0088
-4.0140 -6.3129 -4.3449 0.7010 0.1321 -0.7008
-3.4081 5.9782 -6.7835 0.7003 0.1290 0.7021
4.5979 4.4656 -10.7384 0.0651 -0.7983 0.5987
5.1397 -3.2407 -11.2245 0.0760 -0.9619 -0.2626
-2.3170 -7.8394 5.9404 -0.0305 0.3551 -0.9343
-4.3113 5.6455 9.1384 -0.0649 0.8316 0.5516
0.9980 8.7242 0.3298 -0.1732 0.0247 0.9846
-2.4693 4.9300 -10.0898 0.7849 -0.1013 0.6114
-2.7357 -6.5166 -6.9890 0.7085 -0.0940 -0.6994
-0.7350 -8.7758 0.5790 0.0960 -0.0146 -0.9953
2.3117 -5.3792 9.7128 -0.7450 0.0959 -0.6601
3.4184 2.8155 10.5964 -0.9570 0.1256 0.2616
-0.2311 8.8129 -0.4634 0.0011 0.1107 0.9939
-4.5318 5.8850 7.9943 0.0194 0.8106 0.5853
-5.7180 -1.9353 11.0445 0.0244 0.9466 -0.3216
-0.0745 -8.8033 1.0422 0.0002 -0.0591 -0.9983
5.6833 -2.7067 -10.5036 -0.0243 -0.9785 -0.2047
4.6480 5.2028 -9.3492 -0.0198 -0.7399 0.6724
